data_7200206
loop_
_publ_author_name
'Gibson, Emma K.'
'Winfield, John M.'
'Muir, Kenneth W.'
'Carr, Robert H.'
'Eaglesham, Archie'
'Gavezzotti, Angelo'
'Parker, Stewart F.'
'Lennon, David'

_publ_section_title
;
 A structural and spectroscopic investigation of the hydrochlorination
 of 4-benzylaniline: the interaction of anhydrous hydrogen chloride
 with chlorobenzene
;
_journal_issue 2
_journal_name_full 'Physical Chemistry Chemical Physics'
_journal_page_first 288
_journal_page_last 297
_journal_paper_doi 10.1039/b810027f
_journal_volume 11
_journal_year 2009
_chemical_formula_moiety 'Cl, C13 H14 N'
_chemical_formula_sum 'C13 H14 Cl N'
_chemical_formula_weight 219.7
_chemical_name_common 'Compound X'
_chemical_name_systematic
;
4-benzylaniline hydrochloride
;
_space_group_IT_number 14
_symmetry_cell_setting monoclinic
_symmetry_space_group_name_Hall '-P 2yn'
_symmetry_space_group_name_H-M 'P 1 21/n 1'
_atom_sites_solution_hydrogens geom
_atom_sites_solution_primary direct
_atom_sites_solution_secondary difmap
_audit_conform_dict_location ftp://ftp.iucr.org/pub/cif_core.dic
_audit_conform_dict_name cif_core.dic
_audit_conform_dict_version 2.2
_audit_creation_date 2005-04-19T08:08:31-00:00
_audit_creation_method 'WinGX routine CIF_UPDATE'
_cell_angle_alpha 90
_cell_angle_beta 106.4360
_cell_angle_gamma 90
_cell_formula_units_Z 4
_cell_length_a 5.5504(2)
_cell_length_b 22.0930(8)
_cell_length_c 9.7906(4)
_cell_measurement_reflns_used 2750
_cell_measurement_temperature 150
_cell_measurement_theta_max 27.485
_cell_measurement_theta_min 1
_cell_volume 1151.51(8)
_computing_cell_refinement 'HKL Scalepack (Otwinowski & Minor 1997)'
_computing_data_collection 'Collect (Nonius BV, 1997-2000)'
_computing_data_reduction 'HKL Denzo and Scalepack (Otwinowski & Minor 1997'
_computing_molecular_graphics 'Ortep-3 for Windows (Farrugia, 1997)'
_computing_publication_material 'WinGX publication routines (Farrugia, 1999)'
_computing_structure_refinement 'SHELXL-97 (Sheldrick, 1997)'
_computing_structure_solution 'SHELXS-97 (Sheldrick, 1997)'
_diffrn_ambient_temperature 150
_diffrn_measured_fraction_theta_full 0.975
_diffrn_measured_fraction_theta_max 0.975
_diffrn_measurement_device_type KappaCCD
_diffrn_measurement_method 'CCD; rotation images; thick slices'
_diffrn_radiation_monochromator graphite
_diffrn_radiation_type MoK\a
_diffrn_radiation_wavelength 0.71073
_diffrn_reflns_av_R_equivalents 0.0479
_diffrn_reflns_av_unetI/netI 0.0469
_diffrn_reflns_limit_h_max 6
_diffrn_reflns_limit_h_min -7
_diffrn_reflns_limit_k_max 28
_diffrn_reflns_limit_k_min -24
_diffrn_reflns_limit_l_max 10
_diffrn_reflns_limit_l_min -12
_diffrn_reflns_number 12278
_diffrn_reflns_theta_full 27.22
_diffrn_reflns_theta_max 27.22
_diffrn_reflns_theta_min 1.84
_exptl_absorpt_coefficient_mu 0.297
_exptl_absorpt_correction_T_max 0.97
_exptl_absorpt_correction_T_min 0.715
_exptl_absorpt_correction_type empirical
_exptl_absorpt_process_details
;
SADABS as embodied in WINGX
;
_exptl_crystal_colour colourless
_exptl_crystal_density_diffrn 1.267
_exptl_crystal_density_method 'not measured'
_exptl_crystal_description plate
_exptl_crystal_F_000 464
_exptl_crystal_size_max 0.53
_exptl_crystal_size_mid 0.25
_exptl_crystal_size_min 0.1
_refine_diff_density_max 0.294
_refine_diff_density_min -0.228
_refine_diff_density_rms 0.05
_refine_ls_extinction_method none
_refine_ls_goodness_of_fit_ref 1.011
_refine_ls_hydrogen_treatment mixed
_refine_ls_matrix_type full
_refine_ls_number_parameters 148
_refine_ls_number_reflns 2504
_refine_ls_number_restraints 0
_refine_ls_restrained_S_all 1.011
_refine_ls_R_factor_all 0.055
_refine_ls_R_factor_gt 0.0359
_refine_ls_shift/su_max 0
_refine_ls_shift/su_mean 0
_refine_ls_structure_factor_coef Fsqd
_refine_ls_weighting_details
;

calc w=1/[\s\^2\^(Fo\^2\^)+(0.0308P)\^2\^+0.5938P] where
P=(Fo\^2\^+2Fc\^2\^)/3
;
_refine_ls_weighting_scheme calc
_refine_ls_wR_factor_gt 0.0761
_refine_ls_wR_factor_ref 0.0817
_reflns_number_gt 1964
_reflns_number_total 2504
_reflns_threshold_expression >2sigma(I)
_cod_data_source_file B810027F.txt
_cod_data_source_block BA.HCL
_cod_original_sg_symbol_H-M P21/n
_cod_database_code 7200206

loop_
_symmetry_equiv_pos_as_xyz
'x, y, z'
'-x+1/2, y+1/2, -z+1/2'
'-x, -y, -z'
'x-1/2, -y-1/2, z-1/2'

loop_
_atom_site_label
_atom_site_type_symbol
_atom_site_fract_x
_atom_site_fract_y
_atom_site_fract_z
_atom_site_U_iso_or_equiv
_atom_site_adp_type
_atom_site_occupancy
_atom_site_symmetry_multiplicity
_atom_site_calc_flag
_atom_site_refinement_flags
_atom_site_disorder_assembly
_atom_site_disorder_group
C1 C 0.4244(3) 0.16033(7) -0.16956(17) 0.0220(4) Uani 1 1 d . . .
H1A H 0.4633 0.1369 -0.2468 0.026 Uiso 1 1 calc R . .
H1B H 0.2418 0.1688 -0.1993 0.026 Uiso 1 1 calc R . .
C11 C 0.4850(3) 0.12144(7) -0.03591(17) 0.0165(3) Uani 1 1 d . . .
C12 C 0.3044(3) 0.08219(7) -0.01287(16) 0.0174(3) Uani 1 1 d . . .
H12 H 0.1414 0.0817 -0.0785 0.021 Uiso 1 1 calc R . .
C13 C 0.3575(3) 0.04378(7) 0.10421(16) 0.0170(3) Uani 1 1 d . . .
H13 H 0.233 0.017 0.1187 0.02 Uiso 1 1 calc R . .
C14 C 0.5946(3) 0.04523(7) 0.19911(16) 0.0147(3) Uani 1 1 d . . .
C15 C 0.7772(3) 0.08421(7) 0.18074(17) 0.0184(4) Uani 1 1 d . . .
H15 H 0.9389 0.085 0.2477 0.022 Uiso 1 1 calc R . .
C16 C 0.7218(3) 0.12229(7) 0.06321(18) 0.0198(4) Uani 1 1 d . . .
H16 H 0.8466 0.1493 0.0501 0.024 Uiso 1 1 calc R . .
C21 C 0.5641(3) 0.21974(7) -0.15330(16) 0.0177(3) Uani 1 1 d . . .
C22 C 0.5218(3) 0.26461(8) -0.06283(17) 0.0231(4) Uani 1 1 d . . .
H22 H 0.4004 0.2582 -0.0127 0.028 Uiso 1 1 calc R . .
C23 C 0.6547(4) 0.31835(8) -0.04529(18) 0.0289(4) Uani 1 1 d . . .
H23 H 0.6245 0.3486 0.0168 0.035 Uiso 1 1 calc R . .
C24 C 0.8320(4) 0.32815(8) -0.11818(19) 0.0314(4) Uani 1 1 d . . .
H24 H 0.9257 0.3647 -0.1048 0.038 Uiso 1 1 calc R . .
C25 C 0.8717(3) 0.28459(8) -0.2102(2) 0.0300(4) Uani 1 1 d . . .
H25 H 0.9908 0.2915 -0.2617 0.036 Uiso 1 1 calc R . .
C26 C 0.7384(3) 0.23066(8) -0.22787(18) 0.0226(4) Uani 1 1 d . . .
H26 H 0.7667 0.2009 -0.2917 0.027 Uiso 1 1 calc R . .
Cl1 Cl 0.82139(7) 0.060695(17) 0.62976(4) 0.01799(12) Uani 1 1 d . . .
N1 N 0.6554(3) 0.00457(7) 0.32301(15) 0.0173(3) Uani 1 1 d . . .
H111 H 0.701(3) 0.0263(9) 0.410(2) 0.031(5) Uiso 1 1 d . . .
H112 H 0.786(4) -0.0196(9) 0.323(2) 0.030(5) Uiso 1 1 d . . .
H113 H 0.521(4) -0.0191(9) 0.330(2) 0.031(5) Uiso 1 1 d . . .

loop_
_atom_site_aniso_label
_atom_site_aniso_U_11
_atom_site_aniso_U_22
_atom_site_aniso_U_33
_atom_site_aniso_U_23
_atom_site_aniso_U_13
_atom_site_aniso_U_12
C1 0.0239(9) 0.0243(9) 0.0165(9) 0.0020(7) 0.0032(7) -0.0019(7)
C11 0.0192(8) 0.0166(8) 0.0142(8) -0.0024(6) 0.0056(6) 0.0015(6)
C12 0.0151(8) 0.0220(8) 0.0140(8) -0.0037(6) 0.0021(6) 0.0004(6)
C13 0.0144(8) 0.0210(8) 0.0165(8) -0.0033(6) 0.0058(6) -0.0034(6)
C14 0.0180(8) 0.0153(8) 0.0121(8) -0.0014(6) 0.0063(6) 0.0033(6)
C15 0.0133(7) 0.0212(8) 0.0188(8) -0.0028(6) 0.0012(6) 0.0002(6)
C16 0.0174(8) 0.0184(8) 0.0245(9) -0.0004(6) 0.0075(7) -0.0034(6)
C21 0.0179(8) 0.0195(8) 0.0138(8) 0.0034(6) 0.0014(6) 0.0032(6)
C22 0.0262(9) 0.0283(9) 0.0149(9) 0.0026(7) 0.0059(7) 0.0060(7)
C23 0.0436(11) 0.0200(9) 0.0166(9) -0.0010(7) -0.0016(8) 0.0075(8)
C24 0.0372(11) 0.0231(9) 0.0249(10) 0.0071(7) -0.0059(8) -0.0089(8)
C25 0.0258(9) 0.0372(11) 0.0268(10) 0.0062(8) 0.0072(8) -0.0056(8)
C26 0.0228(9) 0.0262(9) 0.0189(9) -0.0008(7) 0.0063(7) 0.0017(7)
Cl1 0.0165(2) 0.0212(2) 0.0158(2) -0.00033(15) 0.00386(15) 0.00018(15)
N1 0.0151(7) 0.0219(7) 0.0149(7) -0.0003(6) 0.0040(6) 0.0010(6)

loop_
_atom_type_symbol
_atom_type_description
_atom_type_scat_dispersion_real
_atom_type_scat_dispersion_imag
_atom_type_scat_source
C C 0.0033 0.0016 'International Tables Vol C Tables 4.2.6.8 and 6.1.1.4'
H H 0 0 'International Tables Vol C Tables 4.2.6.8 and 6.1.1.4'
Cl Cl 0.1484 0.1585 'International Tables Vol C Tables 4.2.6.8 and 6.1.1.4'
N N 0.0061 0.0033 'International Tables Vol C Tables 4.2.6.8 and 6.1.1.4'

loop_
_geom_angle_atom_site_label_1
_geom_angle_atom_site_label_2
_geom_angle_atom_site_label_3
_geom_angle
_geom_angle_site_symmetry_1
_geom_angle_site_symmetry_3
_geom_angle_publ_flag
C21 C1 C11 114.72(13) . . ?
C21 C1 H1A 108.6 . . ?
C11 C1 H1A 108.6 . . ?
C21 C1 H1B 108.6 . . ?
C11 C1 H1B 108.6 . . ?
H1A C1 H1B 107.6 . . ?
C12 C11 C16 118.40(14) . . ?
C12 C11 C1 119.82(14) . . ?
C16 C11 C1 121.74(14) . . ?
C13 C12 C11 121.32(14) . . ?
C13 C12 H12 119.3 . . ?
C11 C12 H12 119.3 . . ?
C14 C13 C12 118.75(14) . . ?
C14 C13 H13 120.6 . . ?
C12 C13 H13 120.6 . . ?
C13 C14 C15 121.49(14) . . ?
C13 C14 N1 119.60(14) . . ?
C15 C14 N1 118.92(13) . . ?
C14 C15 C16 119.18(14) . . ?
C14 C15 H15 120.4 . . ?
C16 C15 H15 120.4 . . ?
C15 C16 C11 120.85(15) . . ?
C15 C16 H16 119.6 . . ?
C11 C16 H16 119.6 . . ?
C26 C21 C22 118.61(15) . . ?
C26 C21 C1 120.62(15) . . ?
C22 C21 C1 120.77(15) . . ?
C23 C22 C21 120.66(16) . . ?
C23 C22 H22 119.7 . . ?
C21 C22 H22 119.7 . . ?
C22 C23 C24 120.12(16) . . ?
C22 C23 H23 119.9 . . ?
C24 C23 H23 119.9 . . ?
C25 C24 C23 119.71(16) . . ?
C25 C24 H24 120.1 . . ?
C23 C24 H24 120.1 . . ?
C24 C25 C26 120.19(17) . . ?
C24 C25 H25 119.9 . . ?
C26 C25 H25 119.9 . . ?
C25 C26 C21 120.69(16) . . ?
C25 C26 H26 119.7 . . ?
C21 C26 H26 119.7 . . ?
C14 N1 H111 111.8(12) . . ?
C14 N1 H112 111.0(12) . . ?
H111 N1 H112 106.9(16) . . ?
C14 N1 H113 113.6(12) . . ?
H111 N1 H113 103.9(16) . . ?
H112 N1 H113 109.2(16) . . ?

loop_
_geom_bond_atom_site_label_1
_geom_bond_atom_site_label_2
_geom_bond_distance
_geom_bond_site_symmetry_2
_geom_bond_publ_flag
C1 C21 1.510(2) . ?
C1 C11 1.521(2) . ?
C1 H1A 0.99 . ?
C1 H1B 0.99 . ?
C11 C12 1.391(2) . ?
C11 C16 1.396(2) . ?
C12 C13 1.389(2) . ?
C12 H12 0.95 . ?
C13 C14 1.380(2) . ?
C13 H13 0.95 . ?
C14 C15 1.380(2) . ?
C14 N1 1.470(2) . ?
C15 C16 1.388(2) . ?
C15 H15 0.95 . ?
C16 H16 0.95 . ?
C21 C26 1.388(2) . ?
C21 C22 1.393(2) . ?
C22 C23 1.383(3) . ?
C22 H22 0.95 . ?
C23 C24 1.386(3) . ?
C23 H23 0.95 . ?
C24 C25 1.378(3) . ?
C24 H24 0.95 . ?
C25 C26 1.387(2) . ?
C25 H25 0.95 . ?
C26 H26 0.95 . ?
N1 H111 0.94(2) . ?
N1 H112 0.90(2) . ?
N1 H113 0.93(2) . ?

loop_
_geom_hbond_atom_site_label_D
_geom_hbond_atom_site_label_H
_geom_hbond_atom_site_label_A
_geom_hbond_distance_DH
_geom_hbond_distance_HA
_geom_hbond_distance_DA
_geom_hbond_angle_DHA
_geom_hbond_site_symmetry_A
N1 H111 Cl1 0.94(2) 2.20(2) 3.1369(15) 169.7(17) .
N1 H113 Cl1 0.93(2) 2.24(2) 3.1603(15) 168.6(16) 3_656
N1 H112 Cl1 0.90(2) 2.29(2) 3.1571(15) 163.1(16) 3_756

loop_
_geom_torsion_atom_site_label_1
_geom_torsion_atom_site_label_2
_geom_torsion_atom_site_label_3
_geom_torsion_atom_site_label_4
_geom_torsion
_geom_torsion_site_symmetry_1
_geom_torsion_site_symmetry_2
_geom_torsion_site_symmetry_3
_geom_torsion_site_symmetry_4
_geom_torsion_publ_flag
C21 C1 C11 C12 150.95(15) . . . . ?
C21 C1 C11 C16 -31.3(2) . . . . ?
C16 C11 C12 C13 -1.1(2) . . . . ?
C1 C11 C12 C13 176.63(15) . . . . ?
C11 C12 C13 C14 0.3(2) . . . . ?
C12 C13 C14 C15 0.7(2) . . . . ?
C12 C13 C14 N1 -179.47(14) . . . . ?
C13 C14 C15 C16 -0.8(2) . . . . ?
N1 C14 C15 C16 179.38(14) . . . . ?
C14 C15 C16 C11 -0.1(2) . . . . ?
C12 C11 C16 C15 1.0(2) . . . . ?
C1 C11 C16 C15 -176.69(14) . . . . ?
C11 C1 C21 C26 114.17(17) . . . . ?
C11 C1 C21 C22 -65.6(2) . . . . ?
C26 C21 C22 C23 -1.4(2) . . . . ?
C1 C21 C22 C23 178.31(14) . . . . ?
C21 C22 C23 C24 0.1(2) . . . . ?
C22 C23 C24 C25 1.2(2) . . . . ?
C23 C24 C25 C26 -1.2(3) . . . . ?
C24 C25 C26 C21 -0.1(3) . . . . ?
C22 C21 C26 C25 1.4(2) . . . . ?
C1 C21 C26 C25 -178.30(15) . . . . ?

loop_
_cod_related_entry_id
_cod_related_entry_database
_cod_related_entry_code
1 ChemSpider 174552
